data_7715057
loop_
_publ_author_name
'Ogawa, Mana'
'Usami, Sayaka'
'Takahama, Ryo'
'Iwamoto, Kazuko'
'Nabeta, Tomomi'
'Kawashima, Shin'
'Kojima, Ryoichi'
'Ohyama, Junya'
'Hayakawa, Teruaki'
'Nabae, Yuta'
'Moriya, Makoto'

_publ_section_title
;
 One-pot gram-scale rapid synthesis of MN<sub>4</sub> complexes with
 14-membered ring macrocyclic ligand as a precursor for carbon-based ORR
 and CO<sub>2</sub>RR catalysts.
;
_journal_issue 10
_journal_name_full 'Dalton transactions (Cambridge, England : 2003)'
_journal_page_first 4426
_journal_page_last 4431
_journal_paper_doi 10.1039/d3dt04129h
_journal_volume 53
_journal_year 2024
_chemical_formula_moiety 'C24 H14 Co N6, 2(C F3 O3 S)'
_chemical_formula_sum 'C26 H14 Co F6 N6 O6 S2'
_chemical_formula_weight 743.48
_chemical_name_systematic '[Co(H2HAM)(OTf)2]'
_space_group_crystal_system monoclinic
_space_group_IT_number 14
_space_group_name_Hall '-P 2ybc'
_space_group_name_H-M_alt 'P 1 21/c 1'
_atom_sites_solution_hydrogens mixed
_atom_sites_solution_primary dual
_audit_creation_date 2023-10-06
_audit_creation_method
;
Olex2 1.5-ac5-024
(compiled 2022.04.12 svn.rca3783a0 for Rigaku Oxford Diffraction, GUI svn.r6498)
;
_audit_update_record
;
2023-10-12 deposited with the CCDC.	2024-01-30 downloaded from the CCDC.
;
_cell_angle_alpha 90
_cell_angle_beta 106.596(4)
_cell_angle_gamma 90
_cell_formula_units_Z 2
_cell_length_a 8.5555(3)
_cell_length_b 18.4245(6)
_cell_length_c 8.8580(3)
_cell_measurement_reflns_used 9804
_cell_measurement_temperature 293(2)
_cell_measurement_theta_max 30.0500
_cell_measurement_theta_min 3.1220
_cell_volume 1338.13(8)
_computing_cell_refinement 'CrysAlisPro 1.171.40.39a (Rigaku OD, 2019)'
_computing_data_collection 'CrysAlisPro 1.171.40.39a (Rigaku OD, 2019)'
_computing_data_reduction 'CrysAlisPro 1.171.40.39a (Rigaku OD, 2019)'
_computing_molecular_graphics 'Olex2 1.5-ac5-024 (Dolomanov et al., 2009)'
_computing_publication_material 'Olex2 1.5-ac5-024 (Dolomanov et al., 2009)'
_computing_structure_refinement 'SHELXL 2018/3 (Sheldrick, 2015)'
_computing_structure_solution 'SHELXT 2018/2 (Sheldrick, 2018)'
_diffrn_ambient_temperature 153(2)
_diffrn_detector 'CCD plate'
_diffrn_detector_area_resol_mean 5.8140
_diffrn_measured_fraction_theta_full 0.996
_diffrn_measured_fraction_theta_max 0.897
_diffrn_measurement_details
;
List of Runs (angles in degrees, time in seconds):

  # Type    Start    End  Width  t~exp~   \w     \q     \k     \f   Frames
#--------------------------------------------------------------------------
  1  \w     27.00  94.00   0.50    7.91    --    5.00  45.00 120.00  134
  2  \w    -75.00 -44.00   0.50    7.91    --    5.00  45.00 120.00   62
  3  \w     -1.00  25.00   0.50    7.91    --    5.00  45.00 120.00   52
  4  \w    -28.00  70.00   0.50    7.91    --   -6.90  45.00  90.00  196
  5  \w    -96.00 -50.00   0.50    7.91    --   -6.90  45.00 150.00   92
  6  \w    -95.00 -49.00   0.50    7.91    --   -6.90  45.00   0.00   92
  7  \w     15.00  59.00   0.50    7.91    --   -6.90  45.00   0.00   88
  8  \w    -43.00 -13.00   0.50    7.91    --   -6.90  45.00   0.00   60
  9  \w    -95.00 -45.00   0.50    7.91    --   -6.90  45.00  90.00  100
;
_diffrn_measurement_device 'four-circle diffractometer'
_diffrn_measurement_device_type 'XtaLAB AFC10 (RCD3): fixed-chi single'
_diffrn_measurement_method '\w scans'
_diffrn_orient_matrix_type 'CrysAlisPro convention (1999,Acta A55,543-557)'
_diffrn_orient_matrix_UB_11 0.0407955000
_diffrn_orient_matrix_UB_12 0.0267299000
_diffrn_orient_matrix_UB_13 -0.0322750000
_diffrn_orient_matrix_UB_21 0.0543801000
_diffrn_orient_matrix_UB_22 -0.0268244000
_diffrn_orient_matrix_UB_23 -0.0126301000
_diffrn_orient_matrix_UB_31 -0.0534843000
_diffrn_orient_matrix_UB_32 -0.0068751000
_diffrn_orient_matrix_UB_33 -0.0760573000
_diffrn_radiation_monochromator mirror
_diffrn_radiation_probe x-ray
_diffrn_radiation_type 'Mo K\a'
_diffrn_radiation_wavelength 0.71073
_diffrn_reflns_av_R_equivalents 0.0362
_diffrn_reflns_av_unetI/netI 0.0284
_diffrn_reflns_Laue_measured_fraction_full 0.996
_diffrn_reflns_Laue_measured_fraction_max 0.897
_diffrn_reflns_limit_h_max 11
_diffrn_reflns_limit_h_min -9
_diffrn_reflns_limit_k_max 25
_diffrn_reflns_limit_k_min -25
_diffrn_reflns_limit_l_max 11
_diffrn_reflns_limit_l_min -11
_diffrn_reflns_number 18782
_diffrn_reflns_point_group_measured_fraction_full 0.996
_diffrn_reflns_point_group_measured_fraction_max 0.897
_diffrn_reflns_theta_full 25.242
_diffrn_reflns_theta_max 30.085
_diffrn_reflns_theta_min 3.122
_diffrn_source 'Rotating-anode X-ray tube'
_diffrn_source_type 'Rigaku (Mo) X-ray Source'
_exptl_absorpt_coefficient_mu 0.897
_exptl_absorpt_correction_T_max 1.00000
_exptl_absorpt_correction_T_min 0.80020
_exptl_absorpt_correction_type multi-scan
_exptl_absorpt_process_details
;
CrysAlisPro 1.171.40.39a (Rigaku Oxford Diffraction, 2019)
Empirical absorption correction using spherical harmonics,
 implemented in SCALE3 ABSPACK scaling algorithm.
;
_exptl_crystal_colour 'translucent intense orange'
_exptl_crystal_density_diffrn 1.845
_exptl_crystal_description block
_exptl_crystal_F_000 746
_exptl_crystal_recrystallization_method 'Re-crystallisation from solvent: ethylene glycol'
_exptl_crystal_size_max 0.1
_exptl_crystal_size_mid 0.06
_exptl_crystal_size_min 0.03
_refine_diff_density_max 0.641
_refine_diff_density_min -0.509
_refine_diff_density_rms 0.090
_refine_ls_extinction_method none
_refine_ls_goodness_of_fit_ref 1.156
_refine_ls_hydrogen_treatment mixed
_refine_ls_matrix_type full
_refine_ls_number_parameters 218
_refine_ls_number_reflns 3534
_refine_ls_number_restraints 0
_refine_ls_restrained_S_all 1.156
_refine_ls_R_factor_all 0.0590
_refine_ls_R_factor_gt 0.0509
_refine_ls_shift/su_max 0.000
_refine_ls_shift/su_mean 0.000
_refine_ls_structure_factor_coef Fsqd
_refine_ls_weighting_details 'w=1/[\s^2^(Fo^2^)+(0.0477P)^2^+2.4855P] where P=(Fo^2^+2Fc^2^)/3'
_refine_ls_weighting_scheme calc
_refine_ls_wR_factor_gt 0.1237
_refine_ls_wR_factor_ref 0.1269
_reflns_Friedel_coverage 0.000
_reflns_number_gt 3131
_reflns_number_total 3534
_reflns_threshold_expression 'I > 2\s(I)'
_cod_data_source_file d3dt04129h2.cif
_cod_data_source_block 220208-nbt-15-asahiligand-co(otf)2-eg
_cod_depositor_comments 'Adding full bibliography for 7715057--7715059.cif.'
_cod_database_code 7715057
_shelx_shelxl_version_number 2018/3
_chemical_oxdiff_formula C40N10H20CoO6S4F6
_shelx_space_group_comment
;
The symmetry employed for this shelxl refinement is uniquely defined
by the following loop, which should always be used as a source of
symmetry information in preference to the above space-group names.
They are only intended as comments.
;
_olex2_refinement_description
;
1. Fixed Uiso
 At 1.2 times of:
  All C(H) groups
2.a Aromatic/amide H refined with riding coordinates:
 C00I(H00I), C00J(H00J), C00K(H00K), C00L(H00L), C00M(H00M), C00N(H00N)
;
_olex2_submission_special_instructions 'No special instructions were received'
_oxdiff_exptl_absorpt_empirical_details
;
Empirical correction (ABSPACK) includes:
- Absorption correction using spherical harmonics
- Frame scaling
;
_oxdiff_exptl_absorpt_empirical_full_max 1.198
_oxdiff_exptl_absorpt_empirical_full_min 0.843

loop_
_space_group_symop_operation_xyz
'x, y, z'
'-x, y+1/2, -z+1/2'
'-x, -y, -z'
'x, -y-1/2, z-1/2'

loop_
_atom_site_label
_atom_site_type_symbol
_atom_site_fract_x
_atom_site_fract_y
_atom_site_fract_z
_atom_site_U_iso_or_equiv
_atom_site_adp_type
_atom_site_occupancy
_atom_site_site_symmetry_order
_atom_site_calc_flag
_atom_site_refinement_flags_posn
_atom_site_refinement_flags_adp
_atom_site_refinement_flags_occupancy
_atom_site_disorder_assembly
_atom_site_disorder_group
Co01 Co 0.500000 0.500000 0.500000 0.01743(14) Uani 1 2 d S . P . .
S002 S 0.32916(8) 0.36777(4) 0.20718(8) 0.02185(16) Uani 1 1 d . . . . .
O003 O 0.3354(2) 0.40144(12) 0.3564(2) 0.0269(4) Uani 1 1 d . . . . .
F004 F 0.5867(2) 0.29746(11) 0.3724(3) 0.0483(6) Uani 1 1 d . . . . .
F005 F 0.3673(3) 0.23809(12) 0.3310(3) 0.0581(7) Uani 1 1 d . . . . .
O006 O 0.4231(3) 0.40532(13) 0.1195(3) 0.0358(5) Uani 1 1 d . . . . .
N007 N 0.6654(3) 0.48534(12) 0.4032(3) 0.0178(4) Uani 1 1 d . . . . .
N008 N 0.5620(3) 0.56059(13) 0.1838(3) 0.0205(4) Uani 1 1 d . . . . .
O009 O 0.1712(3) 0.34353(16) 0.1162(3) 0.0460(7) Uani 1 1 d . . . . .
N00A N 0.3851(3) 0.56323(12) 0.3427(2) 0.0185(4) Uani 1 1 d . . . . .
F00B F 0.4722(4) 0.25063(15) 0.1453(3) 0.0785(10) Uani 1 1 d . . . . .
C00C C 0.1381(3) 0.63694(15) 0.2754(3) 0.0233(5) Uani 1 1 d . . . . .
C00D C 0.9131(3) 0.41424(15) 0.4379(3) 0.0236(5) Uani 1 1 d . . . . .
C00E C 0.4210(3) 0.58408(14) 0.2138(3) 0.0188(5) Uani 1 1 d . . . . .
C00F C 0.6779(3) 0.51284(14) 0.2690(3) 0.0196(5) Uani 1 1 d . . . . .
C00G C 0.2463(3) 0.58830(14) 0.3721(3) 0.0189(5) Uani 1 1 d . . . . .
C00H C 0.7802(3) 0.43747(14) 0.4865(3) 0.0193(5) Uani 1 1 d . . . . .
C00I C 0.9242(3) 0.44394(17) 0.2931(4) 0.0280(6) Uani 1 1 d . . . . .
H00I H 1.009624 0.430188 0.253815 0.034 Uiso 1 1 calc R U . . .
C00J C 0.0019(4) 0.66104(17) 0.3262(4) 0.0319(7) Uani 1 1 d . . . . .
H00J H -0.071887 0.693681 0.264021 0.038 Uiso 1 1 calc R U . . .
C00K C 0.8111(3) 0.49226(16) 0.2114(3) 0.0247(6) Uani 1 1 d . . . . .
H00K H 0.820708 0.511906 0.117697 0.030 Uiso 1 1 calc R U . . .
C00L C 0.1764(3) 0.65751(16) 0.1360(3) 0.0265(6) Uani 1 1 d . . . . .
H00L H 0.107572 0.688950 0.065245 0.032 Uiso 1 1 calc R U . . .
C00M C -0.0219(4) 0.63700(18) 0.4643(4) 0.0315(7) Uani 1 1 d . . . . .
H00M H -0.110277 0.654288 0.495034 0.038 Uiso 1 1 calc R U . . .
C00N C 0.3136(3) 0.63163(15) 0.1044(3) 0.0244(6) Uani 1 1 d . . . . .
H00N H 0.336922 0.644940 0.011873 0.029 Uiso 1 1 calc R U . . .
C00O C 0.4454(4) 0.28431(17) 0.2663(4) 0.0305(6) Uani 1 1 d . . . . .
H008 H 0.581(4) 0.5727(18) 0.106(4) 0.017(8) Uiso 1 1 d . . . . .

loop_
_atom_site_aniso_label
_atom_site_aniso_U_11
_atom_site_aniso_U_22
_atom_site_aniso_U_33
_atom_site_aniso_U_23
_atom_site_aniso_U_13
_atom_site_aniso_U_12
Co01 0.0150(2) 0.0226(2) 0.0159(2) 0.00307(18) 0.00628(17) 0.00473(18)
S002 0.0194(3) 0.0263(3) 0.0187(3) -0.0003(2) 0.0034(2) 0.0015(2)
O003 0.0252(10) 0.0312(10) 0.0268(10) -0.0052(8) 0.0115(8) -0.0017(8)
F004 0.0328(11) 0.0349(10) 0.0646(14) 0.0007(10) -0.0062(10) 0.0061(8)
F005 0.0589(14) 0.0397(12) 0.0636(15) 0.0207(11) -0.0021(12) -0.0164(11)
O006 0.0521(14) 0.0358(12) 0.0225(10) 0.0029(9) 0.0155(10) -0.0071(10)
N007 0.0150(10) 0.0214(10) 0.0174(10) -0.0007(8) 0.0053(8) 0.0007(8)
N008 0.0226(11) 0.0257(11) 0.0154(10) 0.0029(9) 0.0089(8) -0.0017(9)
O009 0.0257(12) 0.0587(17) 0.0440(14) -0.0137(12) -0.0053(10) 0.0020(11)
N00A 0.0160(10) 0.0208(10) 0.0182(10) 0.0006(8) 0.0038(8) 0.0006(8)
F00B 0.128(3) 0.0640(17) 0.0399(13) -0.0088(12) 0.0188(15) 0.0523(17)
C00C 0.0159(12) 0.0220(12) 0.0275(13) -0.0002(10) -0.0010(10) 0.0015(10)
C00D 0.0158(12) 0.0257(13) 0.0298(14) -0.0078(11) 0.0075(10) -0.0004(10)
C00E 0.0188(12) 0.0181(11) 0.0176(11) -0.0004(9) 0.0023(9) -0.0031(9)
C00F 0.0191(12) 0.0219(12) 0.0192(12) -0.0027(9) 0.0076(9) -0.0028(9)
C00G 0.0141(11) 0.0202(11) 0.0207(12) -0.0011(9) 0.0024(9) 0.0010(9)
C00H 0.0150(11) 0.0205(11) 0.0208(12) -0.0032(9) 0.0025(9) -0.0003(9)
C00I 0.0193(13) 0.0360(15) 0.0331(15) -0.0089(12) 0.0144(11) -0.0015(11)
C00J 0.0180(13) 0.0318(15) 0.0417(17) 0.0008(13) 0.0020(12) 0.0066(11)
C00K 0.0223(13) 0.0326(14) 0.0227(13) -0.0058(11) 0.0122(10) -0.0044(11)
C00L 0.0204(13) 0.0250(13) 0.0274(14) 0.0045(11) -0.0042(10) 0.0009(10)
C00M 0.0178(13) 0.0348(16) 0.0419(17) -0.0039(13) 0.0086(12) 0.0071(11)
C00N 0.0240(13) 0.0245(13) 0.0207(12) 0.0040(10) 0.0002(10) -0.0039(11)
C00O 0.0357(16) 0.0270(14) 0.0263(14) -0.0012(11) 0.0047(12) 0.0020(12)

loop_
_atom_type_symbol
_atom_type_description
_atom_type_scat_dispersion_real
_atom_type_scat_dispersion_imag
_atom_type_scat_source
C C 0.0033 0.0016 'International Tables Vol C Tables 4.2.6.8 and 6.1.1.4'
H H 0.0000 0.0000 'International Tables Vol C Tables 4.2.6.8 and 6.1.1.4'
Co Co 0.3494 0.9721 'International Tables Vol C Tables 4.2.6.8 and 6.1.1.4'
F F 0.0171 0.0103 'International Tables Vol C Tables 4.2.6.8 and 6.1.1.4'
N N 0.0061 0.0033 'International Tables Vol C Tables 4.2.6.8 and 6.1.1.4'
O O 0.0106 0.0060 'International Tables Vol C Tables 4.2.6.8 and 6.1.1.4'
S S 0.1246 0.1234 'International Tables Vol C Tables 4.2.6.8 and 6.1.1.4'

loop_
_geom_angle_atom_site_label_1
_geom_angle_atom_site_label_2
_geom_angle_atom_site_label_3
_geom_angle
_geom_angle_site_symmetry_1
_geom_angle_site_symmetry_3
_geom_angle_publ_flag
N007 Co01 N007 180.00(6) . 3_666 ?
N00A Co01 N007 93.10(9) . . ?
N00A Co01 N007 93.10(9) 3_666 3_666 ?
N00A Co01 N007 86.90(9) . 3_666 ?
N00A Co01 N007 86.90(9) 3_666 . ?
N00A Co01 N00A 180.0 3_666 . ?
O003 S002 C00O 102.95(13) . . ?
O006 S002 O003 113.89(13) . . ?
O006 S002 C00O 102.53(15) . . ?
O009 S002 O003 115.48(14) . . ?
O009 S002 O006 115.29(16) . . ?
O009 S002 C00O 104.34(16) . . ?
C00F N007 Co01 128.42(18) . . ?
C00F N007 C00H 120.0(2) . . ?
C00H N007 Co01 111.50(17) . . ?
C00E N008 C00F 128.9(2) . . ?
C00E N00A Co01 128.59(18) . . ?
C00E N00A C00G 119.7(2) . . ?
C00G N00A Co01 111.69(17) . . ?
C00G C00C C00J 117.6(3) . . ?
C00G C00C C00L 115.4(2) . . ?
C00L C00C C00J 127.0(3) . . ?
C00H C00D C00I 115.5(3) . . ?
C00H C00D C00M 117.5(3) . 3_666 ?
C00I C00D C00M 126.9(3) . 3_666 ?
N008 C00E C00N 119.4(2) . . ?
N00A C00E N008 120.5(2) . . ?
N00A C00E C00N 120.1(2) . . ?
N007 C00F N008 120.4(2) . . ?
N007 C00F C00K 119.8(2) . . ?
N008 C00F C00K 119.8(2) . . ?
N00A C00G C00C 124.1(2) . . ?
N00A C00G C00H 115.0(2) . 3_666 ?
C00C C00G C00H 120.8(2) . 3_666 ?
N007 C00H C00D 123.7(2) . . ?
N007 C00H C00G 114.9(2) . 3_666 ?
C00D C00H C00G 121.4(2) . 3_666 ?
C00K C00I C00D 120.7(2) . . ?
C00M C00J C00C 121.4(3) . . ?
C00I C00K C00F 120.2(3) . . ?
C00N C00L C00C 120.7(3) . . ?
C00J C00M C00D 121.2(3) . 3_666 ?
C00L C00N C00E 119.9(3) . . ?
F004 C00O S002 111.2(2) . . ?
F005 C00O S002 111.7(2) . . ?
F005 C00O F004 106.5(3) . . ?
F005 C00O F00B 106.2(3) . . ?
F00B C00O S002 111.8(2) . . ?
F00B C00O F004 109.2(3) . . ?

loop_
_geom_bond_atom_site_label_1
_geom_bond_atom_site_label_2
_geom_bond_distance
_geom_bond_site_symmetry_2
_geom_bond_publ_flag
Co01 N007 1.871(2) . ?
Co01 N007 1.871(2) 3_666 ?
Co01 N00A 1.866(2) . ?
Co01 N00A 1.866(2) 3_666 ?
S002 O003 1.447(2) . ?
S002 O006 1.444(2) . ?
S002 O009 1.433(2) . ?
S002 C00O 1.825(3) . ?
F004 C00O 1.325(4) . ?
F005 C00O 1.311(4) . ?
N007 C00F 1.324(3) . ?
N007 C00H 1.369(3) . ?
N008 C00E 1.377(3) . ?
N008 C00F 1.378(4) . ?
N00A C00E 1.321(3) . ?
N00A C00G 1.367(3) . ?
F00B C00O 1.315(4) . ?
C00C C00G 1.393(4) . ?
C00C C00J 1.434(4) . ?
C00C C00L 1.417(4) . ?
C00D C00H 1.393(4) . ?
C00D C00I 1.422(4) . ?
C00D C00M 1.431(4) 3_666 ?
C00E C00N 1.429(4) . ?
C00F C00K 1.427(4) . ?
C00G C00H 1.417(4) 3_666 ?
C00I C00K 1.361(4) . ?
C00J C00M 1.370(5) . ?
C00L C00N 1.368(4) . ?
